data_7050771
loop_
_publ_author_name
'\<St\<epni\<cka, Petr'

_publ_section_title
;
 Synthesis, characterization and diastereoselective coordination of a
 planarly chiral, hybrid ferrocene ligand,
 (Sp)-2-(diphenylphosphino)ferrocenecarboxylic acid
;
_journal_issue 5
_journal_name_full 'New Journal of Chemistry'
_journal_page_first 567
_journal_paper_doi 10.1039/b109495p
_journal_volume 26
_journal_year 2002
_chemical_formula_moiety 'C33H32ClFeO2PRu * 0.7 CH2Cl2'
_chemical_formula_sum 'C33.7 H33.4 Cl2.4 Fe O2 P Ru'
_chemical_formula_weight 743.37
_chemical_name_systematic
; 
? 
;
_space_group_IT_number 92
_symmetry_cell_setting tetragonal
_symmetry_Int_Tables_number 92
_symmetry_space_group_name_Hall 'P 4abw 2nw'
_symmetry_space_group_name_H-M 'P 41 21 2'
_atom_sites_solution_hydrogens geom
_atom_sites_solution_primary direct
_atom_sites_solution_secondary difmap
_audit_creation_method SHELXL-97
_cell_angle_alpha 90.
_cell_angle_beta 90.
_cell_angle_gamma 90.
_cell_formula_units_Z 8
_cell_length_a 23.9653(2)
_cell_length_b 23.9653(2)
_cell_length_c 11.3015(1)
_cell_measurement_reflns_used 115407
_cell_measurement_temperature 150
_cell_measurement_theta_max 25.0
_cell_measurement_theta_min 1.0
_cell_volume 6490.85(10)
_computing_cell_refinement 'HKL Scalepack (Otwinowski & Minor 1997)'
_computing_data_collection 'COLLECT (Nonius BV, 1997-2000)'
_computing_data_reduction 'HKL Denzo and Scalepack (Otwinowski & Minor 1997)'
_computing_structure_refinement 'SHELXL-97 (Sheldrick, 1997)'
_computing_structure_solution 'SIR-92 (Giacovazzo, 1994)'
_diffrn_ambient_temperature 150
_diffrn_detector_area_resol_mean 0.110
_diffrn_measured_fraction_theta_full 0.995
_diffrn_measured_fraction_theta_max 0.995
_diffrn_measurement_device_type 'Nonius Kappa CCD'
_diffrn_measurement_method
;
CCD
(rotation scans, rotation per image 1.4\% \w,
exposure per frame 210 s, 350 images collected)
;
_diffrn_radiation_monochromator graphite
_diffrn_radiation_source 'fine-focus sealed tube'
_diffrn_radiation_type MoK\a
_diffrn_radiation_wavelength 0.71073
_diffrn_reflns_av_R_equivalents 0.0581
_diffrn_reflns_av_sigmaI/netI 0.0209
_diffrn_reflns_limit_h_max 28
_diffrn_reflns_limit_h_min -26
_diffrn_reflns_limit_k_max 28
_diffrn_reflns_limit_k_min -28
_diffrn_reflns_limit_l_max 12
_diffrn_reflns_limit_l_min -13
_diffrn_reflns_number 90352
_diffrn_reflns_theta_full 25.00
_diffrn_reflns_theta_max 25.00
_diffrn_reflns_theta_min 3.00
_exptl_absorpt_coefficient_mu 1.188
_exptl_absorpt_correction_T_max 0.800
_exptl_absorpt_correction_T_min 0.609
_exptl_absorpt_correction_type numerical
_exptl_crystal_colour 'rusty orange'
_exptl_crystal_density_diffrn 1.521
_exptl_crystal_density_method 'not measured'
_exptl_crystal_description prism
_exptl_crystal_F_000 3019
_exptl_crystal_size_max 0.40
_exptl_crystal_size_mid 0.25
_exptl_crystal_size_min 0.23
_refine_diff_density_max 0.642
_refine_diff_density_min -0.738
_refine_diff_density_rms 0.091
_refine_ls_abs_structure_details 'Flack H D (1983), Acta Cryst. A39, 876-881'
_refine_ls_abs_structure_Flack 0.01(4)
_refine_ls_extinction_method none
_refine_ls_goodness_of_fit_ref 1.094
_refine_ls_hydrogen_treatment mixed
_refine_ls_matrix_type full
_refine_ls_number_parameters 357
_refine_ls_number_reflns 5727
_refine_ls_number_restraints 0
_refine_ls_restrained_S_all 1.094
_refine_ls_R_factor_all 0.0539
_refine_ls_R_factor_gt 0.0495
_refine_ls_shift/su_max 0.000
_refine_ls_shift/su_mean 0.000
_refine_ls_structure_factor_coef Fsqd
_refine_ls_weighting_details 'calc w=1/[\s^2^(Fo^2^)+(0.0930P)^2^+6.5210P] where P=(Fo^2^+2Fc^2^)/3'
_refine_ls_weighting_scheme calc
_refine_ls_wR_factor_gt 0.1427
_refine_ls_wR_factor_ref 0.1460
_reflns_number_gt 5328
_reflns_number_total 5727
_reflns_threshold_expression >2sigma(I)
_cod_data_source_file b109495p.txt
_cod_data_source_block cyrupfc
_cod_original_cell_volume 6490.9(1)
_cod_original_sg_symbol_H-M P41212
_cod_original_formula_sum 'C33.70 H33.40 Cl2.40 Fe O2 P Ru'
_cod_database_code 7050771

loop_
_symmetry_equiv_pos_as_xyz
'x, y, z'
'-x, -y, z+1/2'
'x+1/2, -y+1/2, -z+3/4'
'-x+1/2, y+1/2, -z+1/4'
'-y, -x, -z+1/2'
'y, x, -z'
'y+1/2, -x+1/2, z+3/4'
'-y+1/2, x+1/2, z+1/4'

loop_
_atom_site_label
_atom_site_type_symbol
_atom_site_fract_x
_atom_site_fract_y
_atom_site_fract_z
_atom_site_U_iso_or_equiv
_atom_site_adp_type
_atom_site_occupancy
_atom_site_symmetry_multiplicity
_atom_site_calc_flag
_atom_site_refinement_flags
_atom_site_disorder_assembly
_atom_site_disorder_group
Ru Ru 0.21818(2) 0.12073(2) 0.70000(4) 0.05084(17) Uani 1 1 d . . .
Fe Fe 0.32707(4) -0.03646(4) 0.57721(7) 0.0537(2) Uani 1 1 d . . .
P P 0.27979(6) 0.05804(6) 0.78719(12) 0.0457(3) Uani 1 1 d . . .
Cl Cl 0.29010(8) 0.14071(10) 0.55957(15) 0.0793(6) Uani 1 1 d . . .
O1 O 0.1877(2) -0.0059(2) 0.4464(4) 0.0674(12) Uani 1 1 d . . .
O2 O 0.1939(2) 0.06395(19) 0.5724(4) 0.0637(12) Uani 1 1 d . . .
C1 C 0.2450(3) -0.0219(2) 0.6119(5) 0.0479(13) Uani 1 1 d . . .
C2 C 0.2786(2) -0.0090(2) 0.7124(5) 0.0461(12) Uani 1 1 d . . .
C3 C 0.3064(3) -0.0585(3) 0.7466(6) 0.0565(15) Uani 1 1 d . . .
H3 H 0.3308 -0.0623 0.8102 0.068 Uiso 1 1 calc R . .
C4 C 0.2905(3) -0.1015(3) 0.6667(6) 0.0650(17) Uani 1 1 d . . .
H4 H 0.3029 -0.1382 0.6687 0.078 Uiso 1 1 calc R . .
C5 C 0.2532(3) -0.0791(3) 0.5846(6) 0.0619(16) Uani 1 1 d . . .
H5 H 0.2365 -0.0984 0.5226 0.074 Uiso 1 1 calc R . .
C6 C 0.3470(3) 0.0098(4) 0.4339(6) 0.078(2) Uani 1 1 d . . .
H6 H 0.3234 0.0344 0.3944 0.094 Uiso 1 1 calc R . .
C7 C 0.3831(3) 0.0230(3) 0.5315(6) 0.0677(18) Uani 1 1 d . . .
H7 H 0.3873 0.0577 0.5670 0.081 Uiso 1 1 calc R . .
C8 C 0.4107(3) -0.0265(4) 0.5633(7) 0.076(2) Uani 1 1 d . . .
H8 H 0.4366 -0.0303 0.6240 0.091 Uiso 1 1 calc R . .
C9 C 0.3921(4) -0.0698(4) 0.4860(8) 0.089(3) Uani 1 1 d . . .
H9 H 0.4034 -0.1070 0.4867 0.107 Uiso 1 1 calc R . .
C10 C 0.3540(4) -0.0456(4) 0.4101(6) 0.086(3) Uani 1 1 d . . .
H10 H 0.3355 -0.0647 0.3502 0.103 Uiso 1 1 calc R . .
C11 C 0.2080(3) 0.0154(3) 0.5383(5) 0.0540(14) Uani 1 1 d . . .
C12 C 0.3520(3) 0.0792(3) 0.8093(5) 0.0510(14) Uani 1 1 d . . .
C13 C 0.3666(3) 0.1359(3) 0.8001(6) 0.0657(18) Uani 1 1 d . . .
H13 H 0.3402 0.1623 0.7774 0.079 Uiso 1 1 calc R . .
C14 C 0.4219(4) 0.1521(4) 0.8262(6) 0.081(2) Uani 1 1 d . . .
H14 H 0.4320 0.1894 0.8191 0.098 Uiso 1 1 calc R . .
C15 C 0.4600(3) 0.1151(4) 0.8605(6) 0.076(2) Uani 1 1 d . . .
H15 H 0.4961 0.1268 0.8780 0.091 Uiso 1 1 calc R . .
C16 C 0.4462(3) 0.0591(3) 0.8703(7) 0.0699(19) Uani 1 1 d . . .
H16 H 0.4728 0.0331 0.8940 0.084 Uiso 1 1 calc R . .
C17 C 0.3925(3) 0.0426(3) 0.8444(6) 0.0610(16) Uani 1 1 d . . .
H17 H 0.3834 0.0050 0.8512 0.073 Uiso 1 1 calc R . .
C18 C 0.2601(3) 0.0397(3) 0.9388(5) 0.0545(15) Uani 1 1 d . . .
C19 C 0.2215(4) -0.0013(3) 0.9592(6) 0.075(2) Uani 1 1 d . . .
H19 H 0.2077 -0.0217 0.8956 0.090 Uiso 1 1 calc R . .
C20 C 0.2024(4) -0.0134(4) 1.0725(7) 0.087(3) Uani 1 1 d . . .
H20 H 0.1761 -0.0414 1.0843 0.105 Uiso 1 1 calc R . .
C21 C 0.2228(4) 0.0167(4) 1.1672(6) 0.082(3) Uani 1 1 d . . .
H21 H 0.2109 0.0088 1.2437 0.099 Uiso 1 1 calc R . .
C22 C 0.2620(4) 0.0593(4) 1.1463(6) 0.079(3) Uani 1 1 d . . .
H22 H 0.2751 0.0804 1.2095 0.095 Uiso 1 1 calc R . .
C23 C 0.2810(3) 0.0701(3) 1.0352(5) 0.0638(17) Uani 1 1 d . . .
H23 H 0.3078 0.0976 1.0232 0.077 Uiso 1 1 calc R . .
C24 C 0.1295(3) 0.1219(4) 0.7530(8) 0.085(2) Uani 1 1 d . . .
C25 C 0.1354(4) 0.1633(4) 0.6636(7) 0.090(3) Uani 1 1 d . . .
H25 H 0.1118 0.1635 0.5983 0.108 Uiso 1 1 calc R . .
C26 C 0.1779(5) 0.2045(4) 0.6756(7) 0.095(3) Uani 1 1 d . . .
H26 H 0.1815 0.2313 0.6166 0.114 Uiso 1 1 calc R . .
C27 C 0.2150(5) 0.2066(3) 0.7730(7) 0.088(3) Uani 1 1 d . . .
C28 C 0.2071(4) 0.1666(3) 0.8639(6) 0.070(2) Uani 1 1 d . . .
H28 H 0.2299 0.1673 0.9305 0.084 Uiso 1 1 calc R . .
C29 C 0.1641(3) 0.1251(4) 0.8542(6) 0.071(2) Uani 1 1 d . . .
H29 H 0.1590 0.0998 0.9156 0.086 Uiso 1 1 calc R . .
C30 C 0.0883(5) 0.0761(6) 0.7410(13) 0.138(5) Uani 1 1 d . . .
H30A H 0.0901 0.0524 0.8094 0.165 Uiso 1 1 calc R . .
H30B H 0.0966 0.0547 0.6714 0.165 Uiso 1 1 calc R . .
H30C H 0.0515 0.0916 0.7343 0.165 Uiso 1 1 calc R . .
C31 C 0.2559(6) 0.2506(3) 0.7911(12) 0.128(5) Uani 1 1 d . . .
H31 H 0.2816 0.2334 0.8478 0.154 Uiso 1 1 calc R . .
C32 C 0.2952(7) 0.2682(6) 0.6904(16) 0.190(8) Uani 1 1 d . . .
H32A H 0.3095 0.2356 0.6516 0.227 Uiso 1 1 calc R . .
H32B H 0.3256 0.2895 0.7222 0.227 Uiso 1 1 calc R . .
H32C H 0.2750 0.2905 0.6343 0.227 Uiso 1 1 calc R . .
C33 C 0.2353(2) 0.3003(2) 0.8580(5) 0.203(9) Uani 1 1 d . . .
H33A H 0.2653 0.3264 0.8682 0.244 Uiso 1 1 calc R . .
H33B H 0.2218 0.2888 0.9341 0.244 Uiso 1 1 calc R . .
H33C H 0.2056 0.3178 0.8146 0.244 Uiso 1 1 calc R . .
Cl91 Cl 0.3679(2) 0.3924(2) -0.0474(5) 0.115(2) Uiso 0.40 1 d PR . .
Cl92 Cl 0.3677(2) 0.2741(2) 0.0109(5) 0.113(2) Uiso 0.40 1 d PR . .
C91 C 0.3812(2) 0.3429(2) 0.0617(5) 0.083(5) Uiso 0.40 1 d PR . .
H911 H 0.3575 0.3507 0.1316 0.100 Uiso 0.40 1 d PR . .
H912 H 0.4207 0.3457 0.0866 0.100 Uiso 0.40 1 d PR . .
Cl93 Cl 0.5985(2) 0.5984(2) 0.1294(5) 0.146(3) Uiso 0.15 1 d PR . .
Cl94 Cl 0.5984(2) 0.5982(2) -0.1281(5) 0.146(3) Uiso 0.15 1 d PR . .
C92 C 0.6275(2) 0.6275(2) 0.0000(5) 0.152(12) Uiso 0.30 2 d SPR . .
H921 H 0.6683 0.6210 0.0024 0.182 Uiso 0.15 1 d PR . .
H922 H 0.6211 0.6682 0.0025 0.182 Uiso 0.15 1 d PR . .
Cl95 Cl 0.6376(2) 0.6698(2) 0.1199(5) 0.146(3) Uiso 0.15 1 d PR . .
Cl96 Cl 0.6702(2) 0.6374(2) -0.1185(5) 0.146(3) Uiso 0.15 1 d PR . .
C93 C 0.6246(2) 0.6246(2) 0.0000(5) 0.152(12) Uiso 0.30 2 d SPR . .
H931 H 0.5855 0.6294 -0.0244 0.182 Uiso 0.15 1 d PR . .
H932 H 0.6292 0.5857 0.0292 0.182 Uiso 0.15 1 d PR . .

loop_
_atom_site_aniso_label
_atom_site_aniso_U_11
_atom_site_aniso_U_22
_atom_site_aniso_U_33
_atom_site_aniso_U_23
_atom_site_aniso_U_13
_atom_site_aniso_U_12
Ru 0.0657(3) 0.0563(3) 0.0305(2) 0.0056(2) 0.0039(2) 0.0134(2)
Fe 0.0644(5) 0.0660(5) 0.0307(4) -0.0008(4) 0.0005(4) 0.0131(4)
P 0.0550(8) 0.0552(8) 0.0268(6) 0.0040(6) 0.0027(6) 0.0047(6)
Cl 0.0687(10) 0.1282(16) 0.0410(8) 0.0304(9) -0.0023(8) -0.0089(10)
O1 0.080(3) 0.076(3) 0.047(2) 0.000(2) -0.019(2) 0.007(2)
O2 0.071(3) 0.063(3) 0.057(3) -0.007(2) -0.017(2) 0.014(2)
C1 0.056(3) 0.054(3) 0.034(3) 0.004(2) 0.004(2) 0.001(3)
C2 0.054(3) 0.056(3) 0.029(3) 0.007(2) 0.003(2) 0.003(3)
C3 0.067(4) 0.058(3) 0.044(3) 0.010(3) 0.006(3) 0.014(3)
C4 0.085(5) 0.058(4) 0.053(4) 0.008(3) -0.006(3) 0.011(3)
C5 0.085(4) 0.054(3) 0.047(4) 0.001(3) -0.015(3) -0.006(3)
C6 0.075(5) 0.128(7) 0.032(3) 0.016(4) 0.004(3) 0.000(4)
C7 0.065(4) 0.095(5) 0.044(3) 0.015(3) 0.017(3) -0.001(4)
C8 0.061(4) 0.116(6) 0.050(4) 0.010(4) 0.004(3) 0.013(4)
C9 0.090(6) 0.111(7) 0.066(5) -0.009(5) 0.023(4) 0.026(5)
C10 0.103(6) 0.118(7) 0.037(4) -0.022(4) 0.016(4) 0.009(5)
C11 0.051(3) 0.068(4) 0.043(3) 0.011(3) -0.003(3) 0.003(3)
C12 0.070(4) 0.061(3) 0.022(3) -0.004(2) -0.001(3) -0.001(3)
C13 0.087(5) 0.070(4) 0.040(3) 0.005(3) -0.018(3) -0.018(3)
C14 0.120(7) 0.082(5) 0.042(4) 0.008(4) -0.007(4) -0.035(5)
C15 0.066(4) 0.112(7) 0.049(4) -0.007(4) -0.007(3) -0.007(4)
C16 0.064(4) 0.083(5) 0.063(4) -0.011(4) -0.007(3) 0.001(4)
C17 0.055(4) 0.071(4) 0.057(4) 0.001(3) -0.002(3) -0.003(3)
C18 0.060(3) 0.068(4) 0.036(3) 0.017(3) 0.005(3) 0.018(3)
C19 0.088(5) 0.094(5) 0.042(3) 0.029(4) 0.024(4) 0.025(4)
C20 0.098(6) 0.104(6) 0.060(5) 0.028(5) 0.039(4) 0.012(5)
C21 0.086(5) 0.120(7) 0.041(4) 0.026(4) 0.022(4) 0.033(5)
C22 0.088(5) 0.113(6) 0.038(4) 0.006(4) -0.003(3) 0.054(5)
C23 0.070(4) 0.084(5) 0.037(3) 0.006(3) 0.003(3) 0.029(4)
C24 0.069(5) 0.110(6) 0.075(5) -0.016(5) 0.016(4) 0.028(5)
C25 0.104(7) 0.116(7) 0.049(4) 0.005(4) 0.005(4) 0.071(6)
C26 0.156(9) 0.082(6) 0.047(4) 0.013(4) 0.019(5) 0.054(6)
C27 0.154(8) 0.060(4) 0.051(4) 0.005(3) 0.007(5) 0.034(5)
C28 0.112(6) 0.065(4) 0.032(3) 0.001(3) 0.009(3) 0.027(4)
C29 0.085(5) 0.084(5) 0.045(4) 0.009(4) 0.023(3) 0.033(4)
C30 0.080(6) 0.189(13) 0.144(11) -0.066(10) 0.028(7) -0.006(7)
C31 0.214(13) 0.045(4) 0.126(9) 0.004(5) 0.048(10) -0.017(6)
C32 0.249(19) 0.116(10) 0.204(18) 0.016(11) 0.085(16) 0.071(12)
C33 0.205(19) 0.140(13) 0.26(2) 0.000(14) 0.073(18) 0.004(12)

loop_
_atom_type_symbol
_atom_type_description
_atom_type_scat_dispersion_real
_atom_type_scat_dispersion_imag
_atom_type_scat_source
C C 0.0033 0.0016 'International Tables Vol C Tables 4.2.6.8 and 6.1.1.4'
H H 0.0000 0.0000 'International Tables Vol C Tables 4.2.6.8 and 6.1.1.4'
O O 0.0106 0.0060 'International Tables Vol C Tables 4.2.6.8 and 6.1.1.4'
P P 0.1023 0.0942 'International Tables Vol C Tables 4.2.6.8 and 6.1.1.4'
Cl Cl 0.1484 0.1585 'International Tables Vol C Tables 4.2.6.8 and 6.1.1.4'
Fe Fe 0.3463 0.8444 'International Tables Vol C Tables 4.2.6.8 and 6.1.1.4'
Ru Ru -1.2594 0.8363 'International Tables Vol C Tables 4.2.6.8 and 6.1.1.4'

loop_
_geom_angle_atom_site_label_1
_geom_angle_atom_site_label_2
_geom_angle_atom_site_label_3
_geom_angle
_geom_angle_site_symmetry_1
_geom_angle_site_symmetry_3
_geom_angle_publ_flag
O2 Ru C28 153.5(3) . . ?
O2 Ru C29 115.1(3) . . ?
C28 Ru C29 38.6(3) . . ?
O2 Ru C24 85.8(3) . . ?
C28 Ru C24 69.1(3) . . ?
C29 Ru C24 37.7(3) . . ?
O2 Ru C27 149.4(3) . . ?
C28 Ru C27 37.7(3) . . ?
C29 Ru C27 68.7(3) . . ?
C24 Ru C27 81.6(4) . . ?
O2 Ru C26 112.5(3) . . ?
C28 Ru C26 66.3(3) . . ?
C29 Ru C26 78.4(3) . . ?
C24 Ru C26 66.9(4) . . ?
C27 Ru C26 37.0(4) . . ?
O2 Ru C25 85.6(3) . . ?
C28 Ru C25 79.6(3) . . ?
C29 Ru C25 66.6(3) . . ?
C24 Ru C25 37.0(3) . . ?
C27 Ru C25 67.7(4) . . ?
C26 Ru C25 36.8(4) . . ?
O2 Ru P 92.81(13) . . ?
C28 Ru P 92.52(19) . . ?
C29 Ru P 94.00(19) . . ?
C24 Ru P 120.3(3) . . ?
C27 Ru P 117.6(2) . . ?
C26 Ru P 154.5(3) . . ?
C25 Ru P 157.3(3) . . ?
O2 Ru Cl 82.61(16) . . ?
C28 Ru Cl 123.6(2) . . ?
C29 Ru Cl 162.1(3) . . ?
C24 Ru Cl 150.6(3) . . ?
C27 Ru Cl 94.9(3) . . ?
C26 Ru Cl 92.8(3) . . ?
C25 Ru Cl 114.8(2) . . ?
P Ru Cl 87.31(6) . . ?
C10 Fe C6 39.6(4) . . ?
C10 Fe C7 67.9(4) . . ?
C6 Fe C7 41.6(3) . . ?
C10 Fe C8 67.8(4) . . ?
C6 Fe C8 68.8(3) . . ?
C7 Fe C8 40.6(3) . . ?
C10 Fe C2 158.1(3) . . ?
C6 Fe C2 124.1(3) . . ?
C7 Fe C2 110.1(3) . . ?
C8 Fe C2 125.9(3) . . ?
C10 Fe C9 40.0(4) . . ?
C6 Fe C9 68.2(4) . . ?
C7 Fe C9 68.8(4) . . ?
C8 Fe C9 41.2(4) . . ?
C2 Fe C9 161.5(3) . . ?
C10 Fe C1 120.7(3) . . ?
C6 Fe C1 106.8(3) . . ?
C7 Fe C1 124.7(3) . . ?
C8 Fe C1 162.0(3) . . ?
C2 Fe C1 41.1(2) . . ?
C9 Fe C1 155.0(3) . . ?
C10 Fe C5 105.2(3) . . ?
C6 Fe C5 120.8(3) . . ?
C7 Fe C5 159.4(3) . . ?
C8 Fe C5 156.8(3) . . ?
C2 Fe C5 68.6(3) . . ?
C9 Fe C5 119.2(4) . . ?
C1 Fe C5 40.7(3) . . ?
C10 Fe C3 158.3(3) . . ?
C6 Fe C3 161.6(3) . . ?
C7 Fe C3 125.5(3) . . ?
C8 Fe C3 110.0(3) . . ?
C2 Fe C3 40.6(2) . . ?
C9 Fe C3 123.9(3) . . ?
C1 Fe C3 68.3(2) . . ?
C5 Fe C3 67.9(3) . . ?
C10 Fe C4 121.2(4) . . ?
C6 Fe C4 155.8(3) . . ?
C7 Fe C4 160.5(3) . . ?
C8 Fe C4 123.4(3) . . ?
C2 Fe C4 68.4(3) . . ?
C9 Fe C4 106.2(3) . . ?
C1 Fe C4 67.9(3) . . ?
C5 Fe C4 39.8(3) . . ?
C3 Fe C4 40.6(3) . . ?
C2 P C12 109.0(3) . . ?
C2 P C18 102.7(3) . . ?
C12 P C18 100.6(3) . . ?
C2 P Ru 111.38(19) . . ?
C12 P Ru 118.8(2) . . ?
C18 P Ru 112.81(19) . . ?
C11 O2 Ru 137.7(4) . . ?
C5 C1 C2 107.6(5) . . ?
C5 C1 C11 122.3(6) . . ?
C2 C1 C11 130.0(6) . . ?
C5 C1 Fe 70.0(4) . . ?
C2 C1 Fe 69.2(3) . . ?
C11 C1 Fe 124.3(4) . . ?
C3 C2 C1 107.6(5) . . ?
C3 C2 P 127.4(5) . . ?
C1 C2 P 124.8(4) . . ?
C3 C2 Fe 70.4(4) . . ?
C1 C2 Fe 69.8(3) . . ?
P C2 Fe 129.0(3) . . ?
C2 C3 C4 107.9(6) . . ?
C2 C3 Fe 69.0(3) . . ?
C4 C3 Fe 69.9(4) . . ?
C5 C4 C3 108.4(6) . . ?
C5 C4 Fe 69.8(4) . . ?
C3 C4 Fe 69.5(4) . . ?
C4 C5 C1 108.4(6) . . ?
C4 C5 Fe 70.4(4) . . ?
C1 C5 Fe 69.3(4) . . ?
C10 C6 C7 106.9(8) . . ?
C10 C6 Fe 69.7(5) . . ?
C7 C6 Fe 69.3(4) . . ?
C8 C7 C6 107.2(8) . . ?
C8 C7 Fe 69.8(4) . . ?
C6 C7 Fe 69.1(4) . . ?
C7 C8 C9 108.1(7) . . ?
C7 C8 Fe 69.7(4) . . ?
C9 C8 Fe 69.7(5) . . ?
C10 C9 C8 106.3(8) . . ?
C10 C9 Fe 69.1(5) . . ?
C8 C9 Fe 69.1(4) . . ?
C6 C10 C9 111.6(8) . . ?
C6 C10 Fe 70.7(4) . . ?
C9 C10 Fe 71.0(5) . . ?
O1 C11 O2 121.4(6) . . ?
O1 C11 C1 116.3(6) . . ?
O2 C11 C1 122.1(6) . . ?
C17 C12 C13 117.8(6) . . ?
C17 C12 P 122.4(5) . . ?
C13 C12 P 119.6(5) . . ?
C12 C13 C14 118.8(7) . . ?
C15 C14 C13 121.5(8) . . ?
C14 C15 C16 120.3(8) . . ?
C17 C16 C15 119.0(7) . . ?
C12 C17 C16 122.7(7) . . ?
C19 C18 C23 118.9(6) . . ?
C19 C18 P 120.2(5) . . ?
C23 C18 P 120.7(5) . . ?
C18 C19 C20 121.8(8) . . ?
C21 C20 C19 119.3(9) . . ?
C20 C21 C22 119.1(7) . . ?
C23 C22 C21 121.1(8) . . ?
C22 C23 C18 119.9(8) . . ?
C29 C24 C25 118.5(9) . . ?
C29 C24 C30 120.3(10) . . ?
C25 C24 C30 121.2(10) . . ?
C29 C24 Ru 69.8(4) . . ?
C25 C24 Ru 73.8(5) . . ?
C30 C24 Ru 127.3(7) . . ?
C24 C25 C26 119.1(8) . . ?
C24 C25 Ru 69.2(4) . . ?
C26 C25 Ru 70.6(5) . . ?
C27 C26 C25 123.2(8) . . ?
C27 C26 Ru 70.5(4) . . ?
C25 C26 Ru 72.5(4) . . ?
C26 C27 C28 117.1(9) . . ?
C26 C27 C31 124.0(9) . . ?
C28 C27 C31 118.6(9) . . ?
C26 C27 Ru 72.5(5) . . ?
C28 C27 Ru 69.4(4) . . ?
C31 C27 Ru 134.6(8) . . ?
C27 C28 C29 120.6(8) . . ?
C27 C28 Ru 73.0(4) . . ?
C29 C28 Ru 70.8(4) . . ?
C24 C29 C28 121.3(7) . . ?
C24 C29 Ru 72.5(4) . . ?
C28 C29 Ru 70.6(4) . . ?
C27 C31 C33 115.3(10) . . ?
C27 C31 C32 120.5(11) . . ?
C33 C31 C32 110.9(8) . . ?
C91 Cl91 Cl91 113.6(8) 6 6 ?
C91 Cl91 C91 93.4(8) 6 . ?
Cl91 Cl91 C91 20.86(6) 6 . ?
C91 Cl91 Cl92 25.6(7) 6 6 ?
Cl91 Cl91 Cl92 99.6(4) 6 6 ?
C91 Cl91 Cl92 83.1(2) . 6 ?
C91 Cl92 Cl91 9.5(3) . 6 ?
Cl91 C91 Cl91 45.6(8) 6 . ?
Cl91 C91 Cl92 144.9(9) 6 . ?
Cl91 C91 Cl92 111.8 . . ?
Cl91 C91 C91 65.8(8) 6 6 ?
Cl91 C91 C91 20.8 . 6 ?
Cl92 C91 C91 97.1(2) . 6 ?
Cl94 Cl93 C93 52(10) 6 . ?
Cl94 Cl93 C92 54(10) 6 . ?
C93 Cl93 C92 2.8 . . ?
Cl94 Cl93 Cl95 100(10) 6 . ?
C93 Cl93 Cl95 57.1 . . ?
C92 Cl93 Cl95 54.4 . . ?
Cl94 Cl93 Cl96 99(10) 6 6 ?
C93 Cl93 Cl96 56.6(3) . 6 ?
C92 Cl93 Cl96 54.0(3) . 6 ?
Cl95 Cl93 Cl96 0.5(3) . 6 ?
Cl93 Cl94 C93 127(10) 6 . ?
Cl93 Cl94 C92 125(10) 6 . ?
C93 Cl94 C92 2.8 . . ?
Cl93 Cl94 Cl95 79(10) 6 6 ?
C93 Cl94 Cl95 57.1(3) . 6 ?
C92 Cl94 Cl95 54.5(3) . 6 ?
Cl93 Cl94 Cl96 80(10) 6 . ?
C93 Cl94 Cl96 56.7 . . ?
C92 Cl94 Cl96 54.1 . . ?
Cl95 Cl94 Cl96 0.5(3) 6 . ?
Cl96 C92 Cl96 116.90(19) 6 . ?
Cl96 C92 Cl95 117.2 6 6 ?
Cl96 C92 Cl95 0.6(3) . 6 ?
Cl96 C92 Cl95 0.6(3) 6 . ?
Cl96 C92 Cl95 117.2 . . ?
Cl95 C92 Cl95 117.53(19) 6 . ?
Cl96 C92 Cl94 69.2(4) 6 6 ?
Cl96 C92 Cl94 161.0(3) . 6 ?
Cl95 C92 Cl94 161.4(7) 6 6 ?
Cl95 C92 Cl94 68.8(2) . 6 ?
Cl96 C92 Cl94 161.0(3) 6 . ?
Cl96 C92 Cl94 69.2 . . ?
Cl95 C92 Cl94 68.8(2) 6 . ?
Cl95 C92 Cl94 161.4 . . ?
Cl94 C92 Cl94 111.2(2) 6 . ?
Cl96 C92 Cl93 160.9(7) 6 6 ?
Cl96 C92 Cl93 68.9(2) . 6 ?
Cl95 C92 Cl93 68.4(4) 6 6 ?
Cl95 C92 Cl93 161.3(3) . 6 ?
Cl94 C92 Cl93 111.6 6 6 ?
Cl94 C92 Cl93 0.4(2) . 6 ?
Cl96 C92 Cl93 68.9(2) 6 . ?
Cl96 C92 Cl93 160.9 . . ?
Cl95 C92 Cl93 161.3(3) 6 . ?
Cl95 C92 Cl93 68.4 . . ?
Cl94 C92 Cl93 0.4(2) 6 . ?
Cl94 C92 Cl93 111.6 . . ?
Cl93 C92 Cl93 112.1(2) 6 . ?
Cl96 Cl95 C92 66(10) 6 . ?
Cl96 Cl95 C93 68(10) 6 . ?
C92 Cl95 C93 2.8 . . ?
Cl96 Cl95 Cl93 113(10) 6 . ?
C92 Cl95 Cl93 57.1 . . ?
C93 Cl95 Cl93 54.5 . . ?
Cl96 Cl95 Cl94 113(10) 6 6 ?
C92 Cl95 Cl94 56.7(3) . 6 ?
C93 Cl95 Cl94 54.1(3) . 6 ?
Cl93 Cl95 Cl94 0.5(3) . 6 ?
Cl95 Cl96 C92 113(10) 6 . ?
Cl95 Cl96 C93 111(10) 6 . ?
C92 Cl96 C93 2.8 . . ?
Cl95 Cl96 Cl93 66(10) 6 6 ?
C92 Cl96 Cl93 57.1(3) . 6 ?
C93 Cl96 Cl93 54.5(3) . 6 ?
Cl95 Cl96 Cl94 66(10) 6 . ?
C92 Cl96 Cl94 56.7 . . ?
C93 Cl96 Cl94 54.0 . . ?
Cl93 Cl96 Cl94 0.5(3) 6 . ?
Cl94 C93 Cl94 116.80(19) 6 . ?
Cl94 C93 Cl93 117.2 6 6 ?
Cl94 C93 Cl93 0.4(2) . 6 ?
Cl94 C93 Cl93 0.4(2) 6 . ?
Cl94 C93 Cl93 117.2 . . ?
Cl93 C93 Cl93 117.62(19) 6 . ?
Cl94 C93 Cl96 69.2(4) 6 6 ?
Cl94 C93 Cl96 161.0(3) . 6 ?
Cl93 C93 Cl96 160.8(6) 6 6 ?
Cl93 C93 Cl96 68.9(2) . 6 ?
Cl94 C93 Cl96 161.0(3) 6 . ?
Cl94 C93 Cl96 69.2 . . ?
Cl93 C93 Cl96 68.9(2) 6 . ?
Cl93 C93 Cl96 160.8 . . ?
Cl96 C93 Cl96 111.3(2) 6 . ?
Cl94 C93 Cl95 161.5(7) 6 6 ?
Cl94 C93 Cl95 68.8(2) . 6 ?
Cl93 C93 Cl95 68.4(4) 6 6 ?
Cl93 C93 Cl95 161.3(3) . 6 ?
Cl96 C93 Cl95 111.6 6 6 ?
Cl96 C93 Cl95 0.6(3) . 6 ?
Cl94 C93 Cl95 68.8(2) 6 . ?
Cl94 C93 Cl95 161.5 . . ?
Cl93 C93 Cl95 161.2(3) 6 . ?
Cl93 C93 Cl95 68.4 . . ?
Cl96 C93 Cl95 0.6(3) 6 . ?
Cl96 C93 Cl95 111.6 . . ?
Cl95 C93 Cl95 112.0(2) 6 . ?

loop_
_geom_bond_atom_site_label_1
_geom_bond_atom_site_label_2
_geom_bond_distance
_geom_bond_site_symmetry_2
_geom_bond_publ_flag
Ru O2 2.066(4) . ?
Ru C28 2.171(6) . ?
Ru C29 2.174(6) . ?
Ru C24 2.209(8) . ?
Ru C27 2.218(8) . ?
Ru C26 2.244(8) . ?
Ru C25 2.269(7) . ?
Ru P 2.3253(15) . ?
Ru Cl 2.3913(18) . ?
Fe C10 2.008(7) . ?
Fe C6 2.021(7) . ?
Fe C7 2.024(7) . ?
Fe C8 2.025(7) . ?
Fe C2 2.029(5) . ?
Fe C9 2.033(8) . ?
Fe C1 2.036(6) . ?
Fe C5 2.046(7) . ?
Fe C3 2.047(6) . ?
Fe C4 2.053(7) . ?
P C2 1.816(6) . ?
P C12 1.821(7) . ?
P C18 1.831(6) . ?
O1 C11 1.256(8) . ?
O2 C11 1.271(8) . ?
C1 C5 1.419(9) . ?
C1 C2 1.427(8) . ?
C1 C11 1.508(8) . ?
C2 C3 1.416(8) . ?
C3 C4 1.421(10) . ?
C4 C5 1.395(9) . ?
C6 C10 1.366(13) . ?
C6 C7 1.436(10) . ?
C7 C8 1.404(11) . ?
C8 C9 1.429(13) . ?
C9 C10 1.381(13) . ?
C12 C17 1.367(9) . ?
C12 C13 1.407(9) . ?
C13 C14 1.414(11) . ?
C14 C15 1.330(13) . ?
C15 C16 1.387(12) . ?
C16 C17 1.379(10) . ?
C18 C19 1.371(11) . ?
C18 C23 1.402(10) . ?
C19 C20 1.390(9) . ?
C20 C21 1.380(13) . ?
C21 C22 1.407(13) . ?
C22 C23 1.361(10) . ?
C24 C29 1.416(11) . ?
C24 C25 1.422(13) . ?
C24 C30 1.483(14) . ?
C25 C26 1.425(14) . ?
C26 C27 1.415(14) . ?
C27 C28 1.417(10) . ?
C27 C31 1.453(15) . ?
C28 C29 1.435(12) . ?
C31 C33 1.496(11) . ?
C31 C32 1.537(18) . ?
Cl91 C91 0.677(4) 6 ?
Cl91 Cl91 1.357(10) 6 ?
Cl91 C91 1.7417 . ?
Cl91 Cl92 2.359(5) 6 ?
Cl92 C91 1.7738 . ?
Cl92 Cl91 2.360(5) 6 ?
C91 Cl91 0.677(4) 6 ?
C91 C91 1.906(10) 6 ?
Cl93 Cl94 0.017(10) 6 ?
Cl93 C93 1.7099 . ?
Cl93 C92 1.7638 . ?
Cl93 Cl95 1.9533 . ?
Cl93 Cl96 1.961(3) 6 ?
Cl94 Cl93 0.017(10) 6 ?
Cl94 C93 1.6998 . ?
Cl94 C92 1.7543 . ?
Cl94 Cl95 1.956(3) 6 ?
Cl94 Cl96 1.9635 . ?
C92 Cl96 1.701(9) 6 ?
C92 Cl96 1.7012 . ?
C92 Cl95 1.708(9) 6 ?
C92 Cl95 1.7085 . ?
C92 Cl94 1.754(9) 6 ?
C92 Cl93 1.764(9) 6 ?
Cl95 Cl96 0.019(11) 6 ?
Cl95 C93 1.7624 . ?
Cl95 Cl94 1.956(3) 6 ?
Cl96 Cl95 0.019(11) 6 ?
Cl96 C93 1.7556 . ?
Cl96 Cl93 1.961(3) 6 ?
C93 Cl94 1.700(9) 6 ?
C93 Cl93 1.710(9) 6 ?
C93 Cl96 1.755(9) 6 ?
C93 Cl95 1.762(9) 6 ?
